data_7242352
loop_
_publ_author_name
'Khandavilli, Udaya B. Rao'
'Buckley, Aoife M.'
'Maguire, Anita R.'
'Kiran, Mangalampalli S. R. N.'
'Ramamurty, Upadrasta'
'Lawrence, Simon E.'

_publ_section_title
;
 Epimers with distinct mechanical behaviours
;
_journal_issue 34
_journal_name_full CrystEngComm
_journal_page_first 5848
_journal_page_last 5855
_journal_paper_doi 10.1039/D0CE01723J
_journal_volume 23
_journal_year 2021
_chemical_absolute_configuration rm
_chemical_formula_moiety 'C23 H30 O3'
_chemical_formula_sum 'C23 H30 O3'
_chemical_formula_weight 354.47
_space_group_crystal_system monoclinic
_space_group_IT_number 4
_space_group_name_Hall 'P 2yb'
_space_group_name_H-M_alt 'P 1 21 1'
_atom_sites_solution_hydrogens geom
_audit_update_record
;
2021-02-15 deposited with the CCDC.	2021-03-05 downloaded from the CCDC.
;
_cell_angle_alpha 90
_cell_angle_beta 90.438(4)
_cell_angle_gamma 90
_cell_formula_units_Z 2
_cell_length_a 5.4511(4)
_cell_length_b 8.7712(5)
_cell_length_c 21.3404(12)
_cell_measurement_reflns_used 3192
_cell_measurement_temperature 296.(2)
_cell_measurement_theta_max 66.4085
_cell_measurement_theta_min 4.1434
_cell_volume 1020.31(11)
_computing_cell_refinement 'SAINT V8.34A (Bruker AXS Inc., 2013)'
_computing_data_collection 'Bruker Instrument Service v2013.12.0.0'
_computing_data_reduction 'SAINT V8.34A (Bruker AXS Inc., 2013)'
_computing_structure_refinement 'SHELXL-2014/7 (Sheldrick, 2014)'
_diffrn_ambient_temperature 296.(2)
_diffrn_detector_area_resol_mean 8.3333
_diffrn_measured_fraction_theta_full 0.937
_diffrn_measured_fraction_theta_max 0.937
_diffrn_measurement_device_type 'Bruker AXS Kappa APEX II DUO'
_diffrn_measurement_method '\f and \w scans'
_diffrn_radiation_monochromator 'Incoatec Montel Multilayer Mirror'
_diffrn_radiation_type CuK\a
_diffrn_radiation_wavelength 1.54178
_diffrn_reflns_av_R_equivalents 0.0382
_diffrn_reflns_av_unetI/netI 0.0509
_diffrn_reflns_limit_h_max 6
_diffrn_reflns_limit_h_min -6
_diffrn_reflns_limit_k_max 8
_diffrn_reflns_limit_k_min -10
_diffrn_reflns_limit_l_max 23
_diffrn_reflns_limit_l_min -25
_diffrn_reflns_number 4724
_diffrn_reflns_theta_full 67.03
_diffrn_reflns_theta_max 67.03
_diffrn_reflns_theta_min 2.07
_diffrn_source 'Incoatec Microfocus X-ray Source I\mS'
_diffrn_source_type microfocus
_exptl_absorpt_coefficient_mu 0.588
_exptl_absorpt_correction_T_max 0.75
_exptl_absorpt_correction_T_min 0.59
_exptl_absorpt_correction_type multi-scan
_exptl_absorpt_process_details 'SADABS V2014/5 (Bruker AXS Inc.)'
_exptl_crystal_colour 'clear colourless'
_exptl_crystal_density_diffrn 1.154
_exptl_crystal_density_method 'not measured'
_exptl_crystal_description Plate
_exptl_crystal_F_000 384
_exptl_crystal_size_max 0.363
_exptl_crystal_size_mid 0.296
_exptl_crystal_size_min 0.199
_refine_diff_density_max 0.254
_refine_diff_density_min -0.182
_refine_ls_abs_structure_details
;
Flack x determined using 652 quotients [(I+)-(I-)]/[(I+)+(I-)]
(Parsons, Flack and Wagner, Acta Cryst. B69 (2013) 249-259).
;
_refine_ls_abs_structure_Flack 0.3(2)
_refine_ls_extinction_method none
_refine_ls_goodness_of_fit_ref 1.074
_refine_ls_hydrogen_treatment constr
_refine_ls_matrix_type full
_refine_ls_number_parameters 239
_refine_ls_number_reflns 2613
_refine_ls_number_restraints 1
_refine_ls_restrained_S_all 1.073
_refine_ls_R_factor_all 0.0525
_refine_ls_R_factor_gt 0.0496
_refine_ls_shift/su_max 0.007
_refine_ls_shift/su_mean 0.000
_refine_ls_structure_factor_coef Fsqd
_refine_ls_weighting_details 'w=1/[\s^2^(Fo^2^)+(0.0932P)^2^+0.1435P] where P=(Fo^2^+2Fc^2^)/3'
_refine_ls_weighting_scheme calc
_refine_ls_wR_factor_gt 0.1507
_refine_ls_wR_factor_ref 0.1539
_reflns_number_gt 2376
_reflns_number_total 2613
_reflns_threshold_expression 'I > 2\s(I)'
_cod_data_source_file d0ce01723j2.cif
_cod_data_source_block 1b_methyl_bending
_cod_depositor_comments 'Adding full bibliography for 7242352--7242359.cif.'
_cod_database_code 7242352

loop_
_space_group_symop_operation_xyz
'x, y, z'
'-x, y+1/2, -z'

loop_
_atom_site_type_symbol
_atom_site_label
_atom_site_fract_x
_atom_site_fract_y
_atom_site_fract_z
_atom_site_U_iso_or_equiv
_atom_site_adp_type
_atom_site_calc_flag
_atom_site_refinement_flags_adp
_atom_site_refinement_flags_occupancy
_atom_site_refinement_flags_posn
_atom_site_occupancy
_atom_site_disorder_assembly
_atom_site_disorder_group
C C1 0.8362(8) 0.2991(5) 0.27417(15) 0.0590(9) Uani d . . . 1 . .
C C2 0.6789(6) 0.4421(4) 0.27499(13) 0.0491(8) Uani d . . . 1 . .
H H2 0.5055 0.4138 0.278 0.059 Uiso calc U . R 1 . .
O O3 0.7170(4) 0.5266(3) 0.21943(10) 0.0583(7) Uani d . . . 1 . .
C C4 0.5033(6) 0.5398(4) 0.17943(13) 0.0473(7) Uani d . . . 1 . .
H H4 0.3602 0.5616 0.2055 0.057 Uiso calc U . R 1 . .
C C5 0.5483(7) 0.6755(4) 0.13615(15) 0.0506(8) Uani d . . . 1 . .
H H5 0.6909 0.65 0.1105 0.061 Uiso calc U . R 1 . .
C C6 0.3273(8) 0.6899(5) 0.09119(18) 0.0648(10) Uani d . . . 1 . .
H H6A 0.1831 0.718 0.115 0.078 Uiso calc U . R 1 . .
H H6B 0.3588 0.7707 0.0613 0.078 Uiso calc U . R 1 . .
C C7 0.2763(9) 0.5435(6) 0.05609(18) 0.0715(11) Uani d . . . 1 . .
H H7A 0.414 0.5208 0.0291 0.086 Uiso calc U . R 1 . .
H H7B 0.1324 0.5572 0.0296 0.086 Uiso calc U . R 1 . .
C C8 0.2338(7) 0.4091(5) 0.09990(17) 0.0621(10) Uani d . . . 1 . .
H H8 0.0905 0.4321 0.1257 0.074 Uiso calc U . R 1 . .
C C9 0.4570(7) 0.3942(5) 0.14341(15) 0.0541(8) Uani d . . . 1 . .
H H9A 0.4301 0.3113 0.1727 0.065 Uiso calc U . R 1 . .
H H9B 0.6005 0.3696 0.1188 0.065 Uiso calc U . R 1 . .
C C10 0.6112(8) 0.8233(5) 0.17139(17) 0.0604(9) Uani d . . . 1 . .
H H10 0.7496 0.8001 0.1994 0.072 Uiso calc U . R 1 . .
C C11 0.4036(11) 0.8815(7) 0.2123(2) 0.0898(15) Uani d . . . 1 . .
H H11A 0.2571 0.8919 0.1874 0.135 Uiso calc U . R 1 . .
H H11B 0.4477 0.9788 0.2296 0.135 Uiso calc U . R 1 . .
H H1C 0.375 0.8104 0.2457 0.135 Uiso calc U . R 1 . .
C C12 0.6955(11) 0.9491(6) 0.1273(2) 0.0818(13) Uani d . . . 1 . .
H H12A 0.5582 0.9851 0.1031 0.123 Uiso calc U . R 1 . .
H H12B 0.8185 0.9097 0.0997 0.123 Uiso calc U . R 1 . .
H H12C 0.763 1.0318 0.1513 0.123 Uiso calc U . R 1 . .
C C13 0.1830(11) 0.2630(7) 0.0645(2) 0.0892(15) Uani d . . . 1 . .
H H13A 0.324 0.2361 0.0402 0.134 Uiso calc U . R 1 . .
H H13B 0.0443 0.2773 0.0372 0.134 Uiso calc U . R 1 . .
H H13C 0.1483 0.1827 0.0937 0.134 Uiso calc U . R 1 . .
C C14 0.7527(6) 0.5355(4) 0.33141(14) 0.0459(7) Uani d . . . 1 . .
C C15 0.9666(7) 0.6252(5) 0.32895(16) 0.0558(8) Uani d . . . 1 . .
H H15 1.056 0.6297 0.2921 0.067 Uiso calc U . R 1 . .
C C16 1.0441(7) 0.7055(5) 0.38014(17) 0.0577(9) Uani d . . . 1 . .
H H16 1.1853 0.7646 0.3776 0.069 Uiso calc U . R 1 . .
C C17 0.9133(7) 0.7003(5) 0.43702(16) 0.0535(8) Uani d . . . 1 . .
C C18 0.9926(8) 0.7805(5) 0.4911(2) 0.0648(10) Uani d . . . 1 . .
H H18 1.1333 0.8403 0.4897 0.078 Uiso calc U . R 1 . .
C C19 0.8625(8) 0.7699(6) 0.5455(2) 0.0706(11) Uani d . . . 1 . .
H H19 0.9159 0.8225 0.5809 0.085 Uiso calc U . R 1 . .
C C20 0.6515(9) 0.6816(6) 0.54830(18) 0.0700(11) Uani d . . . 1 . .
H H20 0.5665 0.6747 0.5858 0.084 Uiso calc U . R 1 . .
C C21 0.5672(7) 0.6050(5) 0.49696(17) 0.0586(9) Uani d . . . 1 . .
H H21 0.4234 0.5484 0.4994 0.07 Uiso calc U . R 1 . .
C C22 0.6980(6) 0.6113(4) 0.43983(15) 0.0492(7) Uani d . . . 1 . .
C C23 0.6198(6) 0.5305(4) 0.38591(14) 0.0478(7) Uani d . . . 1 . .
H H23 0.4764 0.4731 0.3873 0.057 Uiso calc U . R 1 . .
O O24 1.0258(8) 0.2858(6) 0.2485(2) 0.1117(14) Uani d . . . 1 . .
O O25 0.7390(7) 0.1911(4) 0.31006(14) 0.0760(8) Uani d . . . 1 . .
C C26 0.8814(13) 0.0548(6) 0.3184(3) 0.0979(17) Uani d . . . 1 . .
H H26A 0.9208 0.0127 0.2782 0.147 Uiso calc U . R 1 . .
H H26B 0.7885 -0.0182 0.3419 0.147 Uiso calc U . R 1 . .
H H26C 1.0301 0.0787 0.3407 0.147 Uiso calc U . R 1 . .

loop_
_atom_site_aniso_label
_atom_site_aniso_U_11
_atom_site_aniso_U_22
_atom_site_aniso_U_33
_atom_site_aniso_U_12
_atom_site_aniso_U_13
_atom_site_aniso_U_23
C1 0.074(3) 0.051(2) 0.0527(18) 0.0020(18) 0.0058(16) 0.0009(16)
C2 0.0501(18) 0.0492(19) 0.0480(15) -0.0040(15) 0.0029(12) 0.0092(14)
O3 0.0518(13) 0.0695(17) 0.0536(12) -0.0053(12) -0.0007(9) 0.0184(12)
C4 0.0448(17) 0.0485(18) 0.0487(15) 0.0010(15) 0.0033(11) 0.0061(14)
C5 0.0553(19) 0.0463(19) 0.0503(16) 0.0022(15) 0.0054(13) 0.0059(14)
C6 0.074(3) 0.058(2) 0.063(2) 0.008(2) -0.0086(16) 0.0105(19)
C7 0.087(3) 0.069(3) 0.0582(19) 0.002(2) -0.0139(17) 0.005(2)
C8 0.063(2) 0.062(2) 0.0615(19) 0.0000(19) -0.0002(15) -0.0043(18)
C9 0.0560(19) 0.049(2) 0.0569(17) 0.0055(16) 0.0077(13) 0.0033(15)
C10 0.068(2) 0.049(2) 0.0643(19) -0.0010(18) 0.0030(16) 0.0028(17)
C11 0.095(4) 0.071(3) 0.104(3) -0.011(3) 0.030(2) -0.027(3)
C12 0.096(3) 0.055(2) 0.095(3) -0.009(2) 0.008(2) 0.011(2)
C13 0.104(4) 0.076(3) 0.088(3) -0.017(3) -0.008(2) -0.015(3)
C14 0.0428(16) 0.0388(17) 0.0560(16) 0.0033(14) 0.0026(12) 0.0073(14)
C15 0.0509(19) 0.054(2) 0.0626(19) 0.0004(16) 0.0077(14) 0.0066(17)
C16 0.0473(18) 0.049(2) 0.077(2) -0.0064(16) 0.0037(15) 0.0037(18)
C17 0.052(2) 0.0401(18) 0.0686(19) 0.0060(15) -0.0038(14) -0.0009(15)
C18 0.056(2) 0.052(2) 0.086(3) 0.0013(18) -0.0057(17) -0.013(2)
C19 0.071(3) 0.064(3) 0.077(2) 0.009(2) -0.0094(18) -0.022(2)
C20 0.081(3) 0.066(3) 0.063(2) 0.014(2) 0.0072(17) -0.012(2)
C21 0.060(2) 0.051(2) 0.0646(19) 0.0005(17) 0.0087(15) -0.0050(17)
C22 0.0505(18) 0.0389(17) 0.0583(17) 0.0073(15) 0.0016(12) 0.0000(15)
C23 0.0448(16) 0.0403(17) 0.0584(16) -0.0028(14) 0.0035(12) 0.0034(14)
O24 0.104(3) 0.088(3) 0.144(3) 0.031(2) 0.057(2) 0.026(3)
O25 0.101(2) 0.0472(15) 0.0798(17) 0.0078(15) 0.0118(14) 0.0132(14)
C26 0.136(5) 0.055(3) 0.102(3) 0.023(3) -0.007(3) 0.007(3)

loop_
_atom_type_symbol
_atom_type_description
_atom_type_scat_dispersion_real
_atom_type_scat_dispersion_imag
_atom_type_scat_source
C C 0.0181 0.0091 'International Tables Vol C Tables 4.2.6.8 and 6.1.1.4'
H H 0.0000 0.0000 'International Tables Vol C Tables 4.2.6.8 and 6.1.1.4'
O O 0.0492 0.0322 'International Tables Vol C Tables 4.2.6.8 and 6.1.1.4'

loop_
_geom_angle_atom_site_label_1
_geom_angle_atom_site_label_2
_geom_angle_atom_site_label_3
_geom_angle_site_symmetry_1
_geom_angle_site_symmetry_3
_geom_angle
_geom_angle_publ_flag
O24 C1 O25 . . 123.5(4) ?
O24 C1 C2 . . 125.7(4) ?
O25 C1 C2 . . 110.7(3) ?
O3 C2 C14 . . 110.2(3) ?
O3 C2 C1 . . 109.6(3) ?
C14 C2 C1 . . 108.1(3) ?
O3 C2 H2 . . 109.6 ?
C14 C2 H2 . . 109.6 ?
C1 C2 H2 . . 109.6 ?
C2 O3 C4 . . 114.5(3) ?
O3 C4 C9 . . 111.3(3) ?
O3 C4 C5 . . 106.7(3) ?
C9 C4 C5 . . 112.2(2) ?
O3 C4 H4 . . 108.8 ?
C9 C4 H4 . . 108.8 ?
C5 C4 H4 . . 108.8 ?
C4 C5 C10 . . 113.4(2) ?
C4 C5 C6 . . 108.2(3) ?
C10 C5 C6 . . 114.0(3) ?
C4 C5 H5 . . 106.9 ?
C10 C5 H5 . . 106.9 ?
C6 C5 H5 . . 106.9 ?
C7 C6 C5 . . 112.3(3) ?
C7 C6 H6A . . 109.1 ?
C5 C6 H6A . . 109.1 ?
C7 C6 H6B . . 109.1 ?
C5 C6 H6B . . 109.1 ?
H6A C6 H6B . . 107.9 ?
C6 C7 C8 . . 112.4(3) ?
C6 C7 H7A . . 109.1 ?
C8 C7 H7A . . 109.1 ?
C6 C7 H7B . . 109.1 ?
C8 C7 H7B . . 109.1 ?
H7A C7 H7B . . 107.9 ?
C13 C8 C7 . . 112.2(3) ?
C13 C8 C9 . . 111.8(4) ?
C7 C8 C9 . . 108.4(3) ?
C13 C8 H8 . . 108.1 ?
C7 C8 H8 . . 108.1 ?
C9 C8 H8 . . 108.1 ?
C4 C9 C8 . . 111.4(3) ?
C4 C9 H9A . . 109.3 ?
C8 C9 H9A . . 109.3 ?
C4 C9 H9B . . 109.3 ?
C8 C9 H9B . . 109.3 ?
H9A C9 H9B . . 108.0 ?
C11 C10 C12 . . 109.9(4) ?
C11 C10 C5 . . 113.5(4) ?
C12 C10 C5 . . 112.1(3) ?
C11 C10 H10 . . 107.0 ?
C12 C10 H10 . . 107.0 ?
C5 C10 H10 . . 107.0 ?
C10 C11 H11A . . 109.5 ?
C10 C11 H11B . . 109.5 ?
H11A C11 H11B . . 109.5 ?
C10 C11 H1C . . 109.5 ?
H11A C11 H1C . . 109.5 ?
H11B C11 H1C . . 109.5 ?
C10 C12 H12A . . 109.5 ?
C10 C12 H12B . . 109.5 ?
H12A C12 H12B . . 109.5 ?
C10 C12 H12C . . 109.5 ?
H12A C12 H12C . . 109.5 ?
H12B C12 H12C . . 109.5 ?
C8 C13 H13A . . 109.5 ?
C8 C13 H13B . . 109.5 ?
H13A C13 H13B . . 109.5 ?
C8 C13 H13C . . 109.5 ?
H13A C13 H13C . . 109.5 ?
H13B C13 H13C . . 109.5 ?
C23 C14 C15 . . 119.4(3) ?
C23 C14 C2 . . 121.2(3) ?
C15 C14 C2 . . 119.3(3) ?
C16 C15 C14 . . 120.7(3) ?
C16 C15 H15 . . 119.7 ?
C14 C15 H15 . . 119.7 ?
C15 C16 C17 . . 121.1(4) ?
C15 C16 H16 . . 119.5 ?
C17 C16 H16 . . 119.5 ?
C22 C17 C16 . . 118.7(3) ?
C22 C17 C18 . . 119.2(3) ?
C16 C17 C18 . . 122.1(4) ?
C19 C18 C17 . . 120.1(4) ?
C19 C18 H18 . . 120.0 ?
C17 C18 H18 . . 120.0 ?
C18 C19 C20 . . 120.7(4) ?
C18 C19 H19 . . 119.7 ?
C20 C19 H19 . . 119.7 ?
C21 C20 C19 . . 121.0(4) ?
C21 C20 H20 . . 119.5 ?
C19 C20 H20 . . 119.5 ?
C20 C21 C22 . . 120.2(4) ?
C20 C21 H21 . . 119.9 ?
C22 C21 H21 . . 119.9 ?
C17 C22 C23 . . 119.2(3) ?
C17 C22 C21 . . 118.8(3) ?
C23 C22 C21 . . 122.0(3) ?
C14 C23 C22 . . 121.0(3) ?
C14 C23 H23 . . 119.5 ?
C22 C23 H23 . . 119.5 ?
C1 O25 C26 . . 116.5(4) ?
O25 C26 H26A . . 109.5 ?
O25 C26 H26B . . 109.5 ?
H26A C26 H26B . . 109.5 ?
O25 C26 H26C . . 109.5 ?
H26A C26 H26C . . 109.5 ?
H26B C26 H26C . . 109.5 ?

loop_
_geom_bond_atom_site_label_1
_geom_bond_atom_site_label_2
_geom_bond_site_symmetry_2
_geom_bond_distance
_geom_bond_publ_flag
C1 O24 . 1.180(5) ?
C1 O25 . 1.331(5) ?
C1 C2 . 1.520(6) ?
C2 O3 . 1.415(4) ?
C2 C14 . 1.508(5) ?
C2 H2 . 0.98 ?
O3 C4 . 1.444(4) ?
C4 C9 . 1.511(5) ?
C4 C5 . 1.528(5) ?
C4 H4 . 0.98 ?
C5 C10 . 1.536(5) ?
C5 C6 . 1.540(5) ?
C5 H5 . 0.98 ?
C6 C7 . 1.512(7) ?
C6 H6A . 0.97 ?
C6 H6B . 0.97 ?
C7 C8 . 1.523(6) ?
C7 H7A . 0.97 ?
C7 H7B . 0.97 ?
C8 C13 . 1.512(7) ?
C8 C9 . 1.530(5) ?
C8 H8 . 0.98 ?
C9 H9A . 0.97 ?
C9 H9B . 0.97 ?
C10 C11 . 1.523(6) ?
C10 C12 . 1.524(6) ?
C10 H10 . 0.98 ?
C11 H11A . 0.96 ?
C11 H11B . 0.96 ?
C11 H1C . 0.96 ?
C12 H12A . 0.96 ?
C12 H12B . 0.96 ?
C12 H12C . 0.96 ?
C13 H13A . 0.96 ?
C13 H13B . 0.96 ?
C13 H13C . 0.96 ?
C14 C23 . 1.376(5) ?
C14 C15 . 1.408(5) ?
C15 C16 . 1.364(5) ?
C15 H15 . 0.93 ?
C16 C17 . 1.413(5) ?
C16 H16 . 0.93 ?
C17 C22 . 1.411(5) ?
C17 C18 . 1.417(5) ?
C18 C19 . 1.366(7) ?
C18 H18 . 0.93 ?
C19 C20 . 1.389(7) ?
C19 H19 . 0.93 ?
C20 C21 . 1.362(6) ?
C20 H20 . 0.93 ?
C21 C22 . 1.418(5) ?
C21 H21 . 0.93 ?
C22 C23 . 1.415(5) ?
C23 H23 . 0.93 ?
O25 C26 . 1.436(6) ?
C26 H26A . 0.96 ?
C26 H26B . 0.96 ?
C26 H26C . 0.96 ?

loop_
_geom_torsion_atom_site_label_1
_geom_torsion_atom_site_label_2
_geom_torsion_atom_site_label_3
_geom_torsion_atom_site_label_4
_geom_torsion_site_symmetry_1
_geom_torsion_site_symmetry_2
_geom_torsion_site_symmetry_3
_geom_torsion_site_symmetry_4
_geom_torsion
_geom_torsion_publ_flag
O24 C1 C2 O3 . . . . 29.0(6) ?
O25 C1 C2 O3 . . . . -154.9(3) ?
O24 C1 C2 C14 . . . . -91.1(5) ?
O25 C1 C2 C14 . . . . 85.0(4) ?
C14 C2 O3 C4 . . . . -125.4(3) ?
C1 C2 O3 C4 . . . . 115.8(3) ?
C2 O3 C4 C9 . . . . -76.9(3) ?
C2 O3 C4 C5 . . . . 160.3(3) ?
O3 C4 C5 C10 . . . . -54.3(4) ?
C9 C4 C5 C10 . . . . -176.5(3) ?
O3 C4 C5 C6 . . . . 178.1(3) ?
C9 C4 C5 C6 . . . . 55.9(4) ?
C4 C5 C6 C7 . . . . -54.5(4) ?
C10 C5 C6 C7 . . . . 178.3(3) ?
C5 C6 C7 C8 . . . . 56.8(5) ?
C6 C7 C8 C13 . . . . -180.0(4) ?
C6 C7 C8 C9 . . . . -56.0(5) ?
O3 C4 C9 C8 . . . . -178.8(3) ?
C5 C4 C9 C8 . . . . -59.2(4) ?
C13 C8 C9 C4 . . . . -178.9(3) ?
C7 C8 C9 C4 . . . . 56.9(4) ?
C4 C5 C10 C11 . . . . -64.1(5) ?
C6 C5 C10 C11 . . . . 60.4(5) ?
C4 C5 C10 C12 . . . . 170.7(4) ?
C6 C5 C10 C12 . . . . -64.9(5) ?
O3 C2 C14 C23 . . . . 141.5(3) ?
C1 C2 C14 C23 . . . . -98.7(4) ?
O3 C2 C14 C15 . . . . -40.8(4) ?
C1 C2 C14 C15 . . . . 79.0(4) ?
C23 C14 C15 C16 . . . . 0.7(6) ?
C2 C14 C15 C16 . . . . -177.1(3) ?
C14 C15 C16 C17 . . . . 0.4(6) ?
C15 C16 C17 C22 . . . . -0.7(6) ?
C15 C16 C17 C18 . . . . 178.8(4) ?
C22 C17 C18 C19 . . . . 0.6(6) ?
C16 C17 C18 C19 . . . . -178.8(4) ?
C17 C18 C19 C20 . . . . -0.3(7) ?
C18 C19 C20 C21 . . . . -0.9(7) ?
C19 C20 C21 C22 . . . . 1.6(7) ?
C16 C17 C22 C23 . . . . -0.1(5) ?
C18 C17 C22 C23 . . . . -179.6(3) ?
C16 C17 C22 C21 . . . . 179.6(4) ?
C18 C17 C22 C21 . . . . 0.1(5) ?
C20 C21 C22 C17 . . . . -1.2(6) ?
C20 C21 C22 C23 . . . . 178.5(4) ?
C15 C14 C23 C22 . . . . -1.5(5) ?
C2 C14 C23 C22 . . . . 176.3(3) ?
C17 C22 C23 C14 . . . . 1.2(5) ?
C21 C22 C23 C14 . . . . -178.5(3) ?
O24 C1 O25 C26 . . . . 2.0(7) ?
C2 C1 O25 C26 . . . . -174.1(4) ?
